data_2203540
loop_
_publ_author_name
'Jin-Chang Ding'
'Miao-Chang Liu'
'Hua-Yue Wu'
'Mao-Lin Hu'
'Hong-Ping Xiao'

_publ_section_title
;
 1-Benzyluracil
;
_journal_issue 5
_journal_name_full 'Acta Crystallographica Section E'
_journal_page_first o837
_journal_page_last o838
_journal_paper_doi 10.1107/S1600536804009146
_journal_volume 60
_journal_year 2004
_chemical_formula_iupac 'C11 H10 N2 O2'
_chemical_formula_moiety 'C11 H10 N2 O2'
_chemical_formula_sum 'C11 H10 N2 O2'
_chemical_formula_weight 202.21
_chemical_name_systematic
;
1-Benzyluracil
;
_space_group_IT_number 4
_symmetry_cell_setting monoclinic
_symmetry_space_group_name_Hall 'P 2yb'
_symmetry_space_group_name_H-M 'P 1 21 1'
_atom_sites_solution_hydrogens geom
_atom_sites_solution_primary direct
_atom_sites_solution_secondary difmap
_audit_creation_method SHELXL-97
_cell_angle_alpha 90.00
_cell_angle_beta 101.934(2)
_cell_angle_gamma 90.00
_cell_formula_units_Z 2
_cell_length_a 6.5304(4)
_cell_length_b 6.9483(3)
_cell_length_c 10.9214(6)
_cell_measurement_reflns_used 578
_cell_measurement_temperature 298(2)
_cell_measurement_theta_max 23.45
_cell_measurement_theta_min 2.45
_cell_volume 484.85(5)
_computing_cell_refinement 'SAINT (Bruker, 2002)'
_computing_data_collection 'SMART (Bruker, 2002)'
_computing_data_reduction SAINT
_computing_molecular_graphics SHELXTL
_computing_publication_material SHELXTL
_computing_structure_refinement SHELXTL
_computing_structure_solution 'SHELXTL (Bruker, 2002)'
_diffrn_ambient_temperature 298(2)
_diffrn_measured_fraction_theta_full 0.995
_diffrn_measured_fraction_theta_max 0.995
_diffrn_measurement_device_type 'Bruker APEX area-detector'
_diffrn_measurement_method '\f and \w scan'
_diffrn_radiation_monochromator graphite
_diffrn_radiation_source 'fine-focus sealed tube'
_diffrn_radiation_type MoK\a
_diffrn_radiation_wavelength 0.71073
_diffrn_reflns_av_R_equivalents 0.012
_diffrn_reflns_av_sigmaI/netI 0.0166
_diffrn_reflns_limit_h_max 7
_diffrn_reflns_limit_h_min -6
_diffrn_reflns_limit_k_max 8
_diffrn_reflns_limit_k_min -8
_diffrn_reflns_limit_l_max 10
_diffrn_reflns_limit_l_min -13
_diffrn_reflns_number 2594
_diffrn_reflns_theta_full 25.19
_diffrn_reflns_theta_max 25.19
_diffrn_reflns_theta_min 1.91
_diffrn_standards_decay_% 0
_diffrn_standards_interval_time 0
_diffrn_standards_number 0
_exptl_absorpt_coefficient_mu 0.098
_exptl_absorpt_correction_T_max 0.9863
_exptl_absorpt_correction_T_min 0.9647
_exptl_absorpt_correction_type multi-scan
_exptl_absorpt_process_details '(SADABS; Bruker, 2002)'
_exptl_crystal_colour Colourless
_exptl_crystal_density_diffrn 1.385
_exptl_crystal_density_method 'not measured'
_exptl_crystal_description Block
_exptl_crystal_F_000 212
_exptl_crystal_size_max 0.37
_exptl_crystal_size_mid 0.32
_exptl_crystal_size_min 0.10
_refine_diff_density_max 0.192
_refine_diff_density_min -0.187
_refine_ls_abs_structure_details ' '
_refine_ls_extinction_method none
_refine_ls_goodness_of_fit_ref 1.266
_refine_ls_hydrogen_treatment mixed
_refine_ls_matrix_type full
_refine_ls_number_parameters 140
_refine_ls_number_reflns 1683
_refine_ls_number_restraints 1
_refine_ls_restrained_S_all 1.266
_refine_ls_R_factor_all 0.0555
_refine_ls_R_factor_gt 0.0542
_refine_ls_shift/su_max 0.000
_refine_ls_shift/su_mean 0.000
_refine_ls_structure_factor_coef Fsqd
_refine_ls_weighting_details 'calc w = 1/[\s^2^(Fo^2^)+(0.0449P)^2^+0.2061P] where P = (Fo^2^+2Fc^2^)/3'
_refine_ls_weighting_scheme calc
_refine_ls_wR_factor_gt 0.1252
_refine_ls_wR_factor_ref 0.1257
_reflns_number_gt 921
_reflns_number_total 1683
_reflns_threshold_expression I>2\s(I)
_cod_data_source_file bt6427.cif
_cod_data_source_block I
_cod_depositor_comments
;
The following automatic conversions were performed:
'_symmetry_cell_setting' value 'Monoclinic' changed to 'monoclinic'
according to '/home/saulius/struct/CIF-dictionaries/cif_core.dic'
dictionary named 'cif_core.dic' version 2.4.1 from
2010-06-29.

'_exptl_absorpt_correction_type' value 'Multi-scan' changed
to 'multi-scan' according to
'/home/saulius/struct/CIF-dictionaries/cif_core.dic' dictionary named
'cif_core.dic' version 2.4.1 from 2010-06-29.

Automatic conversion script
Id: cif_fix_enum 1527 2010-12-29 10:47:43Z saulius 

The following automatic conversions were performed:

'_symmetry_cell_setting' value 'Monoclinic' changed to 'monoclinic'
according to /home/saulius/struct/CIF-dictionaries/cif_core.dic
dictionary named 'cif_core.dic' version 2.4.1 from
2010-06-29.

'_exptl_absorpt_correction_type' value 'Multi-scan'
changed to 'multi-scan' according to
/home/saulius/struct/CIF-dictionaries/cif_core.dic dictionary named
'cif_core.dic' version 2.4.1 from 2010-06-29.

Automatic conversion script
Id: cif_fix_values 1715 2011-07-08 13:25:40Z adriana 
;
_cod_original_sg_symbol_H-M 'P 21'
_cod_database_code 2203540
_cod_database_fobs_code 2203540

loop_
_symmetry_equiv_pos_as_xyz
'x, y, z'
'-x, y+1/2, -z'

loop_
_atom_site_label
_atom_site_fract_x
_atom_site_fract_y
_atom_site_fract_z
_atom_site_U_iso_or_equiv
_atom_site_adp_type
_atom_site_calc_flag
_atom_site_refinement_flags
_atom_site_occupancy
_atom_site_type_symbol
O1 0.4747(5) 1.0781(5) 0.8282(3) 0.0568(9) Uani d . 1 O
O2 0.9903(5) 0.6723(5) 1.0063(3) 0.0593(9) Uani d . 1 O
N1 0.4034(5) 0.7559(6) 0.8161(3) 0.0456(9) Uani d . 1 N
N2 0.7301(6) 0.8671(6) 0.9162(4) 0.0445(9) Uani d . 1 N
C1 -0.0299(6) 0.7622(7) 0.5309(4) 0.0526(11) Uani d . 1 C
H1 -0.1453 0.7556 0.5684 0.063 Uiso calc R 1 H
C2 -0.0592(8) 0.7551(8) 0.4033(5) 0.0635(14) Uani d . 1 C
H2 -0.1938 0.7434 0.3551 0.076 Uiso calc R 1 H
C3 0.1079(9) 0.7650(9) 0.3459(4) 0.0751(16) Uani d . 1 C
H3 0.0878 0.7610 0.2591 0.090 Uiso calc R 1 H
C4 0.3051(9) 0.7811(12) 0.4182(5) 0.0817(19) Uani d . 1 C
H4 0.4199 0.7871 0.3802 0.098 Uiso calc R 1 H
C5 0.3348(7) 0.7884(10) 0.5465(4) 0.0669(15) Uani d . 1 C
H5 0.4698 0.7999 0.5942 0.080 Uiso calc R 1 H
C6 0.1686(6) 0.7790(6) 0.6050(4) 0.0415(9) Uani d . 1 C
C7 0.1892(6) 0.7882(8) 0.7447(4) 0.0504(11) Uani d . 1 C
H7A 0.1421 0.9135 0.7666 0.060 Uiso calc R 1 H
H7B 0.0976 0.6923 0.7694 0.060 Uiso calc R 1 H
C8 0.5309(7) 0.9147(7) 0.8510(4) 0.0433(10) Uani d . 1 C
C9 0.8115(7) 0.6871(6) 0.9469(4) 0.0410(9) Uani d . 1 C
C10 0.6700(7) 0.5317(7) 0.9024(4) 0.0476(11) Uani d . 1 C
H10 0.7127 0.4045 0.9169 0.057 Uiso calc R 1 H
C11 0.4775(7) 0.5722(7) 0.8404(4) 0.0466(11) Uani d . 1 C
H11 0.3880 0.4703 0.8118 0.056 Uiso calc R 1 H
H1N 0.816(7) 0.960(7) 0.934(4) 0.052(14) Uiso d . 1 H

loop_
_atom_site_aniso_label
_atom_site_aniso_U_11
_atom_site_aniso_U_22
_atom_site_aniso_U_33
_atom_site_aniso_U_12
_atom_site_aniso_U_13
_atom_site_aniso_U_23
O1 0.054(2) 0.051(2) 0.058(2) 0.0088(16) -0.0062(15) 0.0073(16)
O2 0.0415(15) 0.0549(19) 0.0692(18) 0.0087(16) -0.0168(13) 0.0028(18)
N1 0.0380(18) 0.058(2) 0.0369(17) 0.0010(18) -0.0003(13) -0.0029(18)
N2 0.0374(19) 0.042(2) 0.047(2) -0.0009(16) -0.0056(15) -0.0007(16)
C1 0.043(2) 0.051(3) 0.057(3) -0.001(2) -0.0045(18) 0.001(2)
C2 0.066(3) 0.053(3) 0.057(3) 0.003(2) -0.021(2) -0.005(3)
C3 0.104(4) 0.077(4) 0.037(2) 0.003(4) -0.002(3) -0.005(3)
C4 0.078(3) 0.116(6) 0.057(3) -0.003(4) 0.027(3) -0.001(4)
C5 0.046(2) 0.106(5) 0.047(2) -0.002(3) 0.0072(19) -0.003(3)
C6 0.041(2) 0.040(2) 0.041(2) -0.0023(19) 0.0024(15) -0.0036(19)
C7 0.035(2) 0.068(3) 0.047(2) -0.002(2) 0.0058(16) 0.000(2)
C8 0.045(2) 0.047(3) 0.035(2) 0.001(2) 0.0018(18) 0.001(2)
C9 0.048(2) 0.042(2) 0.0320(19) 0.001(2) 0.0057(17) 0.0006(19)
C10 0.059(3) 0.044(3) 0.038(2) 0.004(2) 0.0074(19) 0.0000(19)
C11 0.052(3) 0.049(3) 0.037(2) -0.009(2) 0.0064(19) -0.003(2)

loop_
_atom_type_symbol
_atom_type_description
_atom_type_scat_dispersion_real
_atom_type_scat_dispersion_imag
_atom_type_scat_source
C C 0.0033 0.0016 'International Tables Vol C Tables 4.2.6.8 and 6.1.1.4'
H H 0.0000 0.0000 'International Tables Vol C Tables 4.2.6.8 and 6.1.1.4'
N N 0.0061 0.0033 'International Tables Vol C Tables 4.2.6.8 and 6.1.1.4'
O O 0.0106 0.0060 'International Tables Vol C Tables 4.2.6.8 and 6.1.1.4'

loop_
_geom_angle_atom_site_label_1
_geom_angle_atom_site_label_2
_geom_angle_atom_site_label_3
_geom_angle
C11 N1 C8 121.3(3)
C11 N1 C7 120.2(4)
C8 N1 C7 118.4(4)
C9 N2 C8 128.1(4)
C9 N2 H1N 116(3)
C8 N2 H1N 116(3)
C2 C1 C6 121.0(4)
C2 C1 H1 119.5
C6 C1 H1 119.5
C1 C2 C3 120.6(4)
C1 C2 H2 119.7
C3 C2 H2 119.7
C2 C3 C4 119.0(4)
C2 C3 H3 120.5
C4 C3 H3 120.5
C3 C4 C5 120.6(5)
C3 C4 H4 119.7
C5 C4 H4 119.7
C6 C5 C4 121.0(4)
C6 C5 H5 119.5
C4 C5 H5 119.5
C5 C6 C1 117.9(4)
C5 C6 C7 123.9(3)
C1 C6 C7 118.2(3)
N1 C7 C6 114.0(3)
N1 C7 H7A 108.7
C6 C7 H7A 108.7
N1 C7 H7B 108.7
C6 C7 H7B 108.7
H7A C7 H7B 107.6
O1 C8 N2 123.0(4)
O1 C8 N1 123.6(4)
N2 C8 N1 113.4(4)
O2 C9 N2 119.2(4)
O2 C9 C10 126.5(4)
N2 C9 C10 114.3(4)
C11 C10 C9 119.1(4)
C11 C10 H10 120.4
C9 C10 H10 120.4
C10 C11 N1 123.7(4)
C10 C11 H11 118.2
N1 C11 H11 118.2

loop_
_geom_bond_atom_site_label_1
_geom_bond_atom_site_label_2
_geom_bond_distance
O1 C8 1.203(5)
O2 C9 1.217(5)
N1 C11 1.371(6)
N1 C8 1.387(5)
N1 C7 1.471(5)
N2 C9 1.373(6)
N2 C8 1.387(5)
N2 H1N 0.85(5)
C1 C2 1.368(7)
C1 C6 1.384(5)
C1 H1 0.9300
C2 C3 1.368(7)
C2 H2 0.9300
C3 C4 1.369(7)
C3 H3 0.9300
C4 C5 1.375(7)
C4 H4 0.9300
C5 C6 1.370(6)
C5 H5 0.9300
C6 C7 1.505(5)
C7 H7A 0.9700
C7 H7B 0.9700
C9 C10 1.439(6)
C10 C11 1.330(6)
C10 H10 0.9300
C11 H11 0.9300

loop_
_geom_hbond_atom_site_label_D
_geom_hbond_atom_site_label_H
_geom_hbond_atom_site_label_A
_geom_hbond_site_symmetry_A
_geom_hbond_distance_DH
_geom_hbond_distance_HA
_geom_hbond_distance_DA
_geom_hbond_angle_DHA
N2 H1N O2 2_757 0.85(5) 1.97(5) 2.813(5) 174(5)

loop_
_cod_related_entry_id
_cod_related_entry_database
_cod_related_entry_code
1 ChemSpider 207804
